data_4001454
loop_
_publ_author_name
'Kim, Jun-Ho'
'Baek, Jaewook'
'Halasyamani, P. Shiv'

_publ_section_title
;
 (NH4)2Te2WO8:&#x00A0; A New Polar Oxide with Second-Harmonic Generating,
 Ferroelectric, and Pyroelectric Properties
;
_journal_issue 23
_journal_name_full 'Chemistry of Materials'
_journal_page_first 5637
_journal_paper_doi 10.1021/cm7019334
_journal_volume 19
_journal_year 2007
_chemical_formula_sum 'H8 N2 O8 Te2 W'
_chemical_formula_weight 603.13
_chemical_name_systematic
; 
 Ammonium tungsten tellurite 
;
_space_group_IT_number 4
_symmetry_cell_setting monoclinic
_symmetry_space_group_name_Hall 'P 2yb'
_symmetry_space_group_name_H-M 'P 1 21 1'
_atom_sites_solution_hydrogens geom
_atom_sites_solution_primary direct
_atom_sites_solution_secondary difmap
_audit_creation_method SHELXL-97
_cell_angle_alpha 90.00
_cell_angle_beta 99.188(2)
_cell_angle_gamma 90.00
_cell_formula_units_Z 2
_cell_length_a 6.9716(9)
_cell_length_b 7.0279(9)
_cell_length_c 9.4593(13)
_cell_measurement_reflns_used 1342
_cell_measurement_temperature 296(2)
_cell_measurement_theta_max 28.14
_cell_measurement_theta_min 2.96
_cell_volume 457.52(10)
_computing_cell_refinement 'Bruker SMART'
_computing_data_collection 'Bruker SMART'
_computing_data_reduction 'Bruker SAINT'
_computing_molecular_graphics 'Bruker SHELXTL'
_computing_publication_material 'Bruker SHELXTL'
_computing_structure_refinement 'SHELXL-97 (Sheldrick, 1997)'
_computing_structure_solution 'SHELXS-97 (Sheldrick, 1990)'
_diffrn_ambient_temperature 296(2)
_diffrn_measured_fraction_theta_full 0.966
_diffrn_measured_fraction_theta_max 0.966
_diffrn_measurement_device_type 'CCD area detector'
_diffrn_measurement_method 'phi and omega scans'
_diffrn_radiation_monochromator graphite
_diffrn_radiation_source 'fine-focus sealed tube'
_diffrn_radiation_type MoK\a
_diffrn_radiation_wavelength 0.71073
_diffrn_reflns_av_R_equivalents 0.0373
_diffrn_reflns_av_sigmaI/netI 0.0724
_diffrn_reflns_limit_h_max 4
_diffrn_reflns_limit_h_min -9
_diffrn_reflns_limit_k_max 9
_diffrn_reflns_limit_k_min -8
_diffrn_reflns_limit_l_max 12
_diffrn_reflns_limit_l_min -12
_diffrn_reflns_number 2840
_diffrn_reflns_theta_full 28.33
_diffrn_reflns_theta_max 28.33
_diffrn_reflns_theta_min 2.18
_exptl_absorpt_coefficient_mu 18.895
_exptl_absorpt_correction_T_max 0.9875
_exptl_absorpt_correction_T_min 0.5042
_exptl_absorpt_correction_type empirical
_exptl_absorpt_process_details 'psi-scan, (north et al., 1968)'
_exptl_crystal_colour 'pale yellow'
_exptl_crystal_density_diffrn 4.378
_exptl_crystal_density_meas 0
_exptl_crystal_density_method 'not measured'
_exptl_crystal_description 'hexagonal plates'
_exptl_crystal_F_000 528
_exptl_crystal_size_max 0.08
_exptl_crystal_size_mid 0.02
_exptl_crystal_size_min 0.02
_refine_diff_density_max 1.502
_refine_diff_density_min -1.784
_refine_diff_density_rms 0.299
_refine_ls_abs_structure_details 'Flack H D (1983), Acta Cryst. A39, 876-881'
_refine_ls_abs_structure_Flack 0.062(11)
_refine_ls_extinction_coef 0.0028(2)
_refine_ls_extinction_expression Fc^*^=kFc[1+0.001xFc^2^\l^3^/sin(2\q)]^-1/4^
_refine_ls_extinction_method SHELXL
_refine_ls_goodness_of_fit_ref 0.922
_refine_ls_hydrogen_treatment mixed
_refine_ls_matrix_type full
_refine_ls_number_parameters 119
_refine_ls_number_reflns 2025
_refine_ls_number_restraints 1
_refine_ls_restrained_S_all 0.922
_refine_ls_R_factor_all 0.0359
_refine_ls_R_factor_gt 0.0318
_refine_ls_shift/su_max 0.000
_refine_ls_shift/su_mean 0.000
_refine_ls_structure_factor_coef Fsqd
_refine_ls_weighting_details 'calc w=1/[\s^2^(Fo^2^)+(0.0163P)^2^+0.0000P] where P=(Fo^2^+2Fc^2^)/3'
_refine_ls_weighting_scheme calc
_refine_ls_wR_factor_gt 0.0597
_refine_ls_wR_factor_ref 0.0607
_reflns_number_gt 1851
_reflns_number_total 2025
_reflns_threshold_expression >2sigma(I)
_cod_data_source_file cm7019334-file003.cif
_cod_data_source_block 4onab
_cod_depositor_comments
;
The following automatic conversions were performed:

'_symmetry_cell_setting' value 'Monoclinic' changed to 'monoclinic'
according to /home/saulius/struct/CIF-dictionaries/cif_core.dic
dictionary named 'cif_core.dic' version 2.4.1 from 2010-06-29.

Automatic conversion script
Id: cif_fix_values 1715 2011-07-08 13:25:40Z adriana 
;
_cod_original_sg_symbol_H-M P2(1)
_cod_database_code 4001454

loop_
_symmetry_equiv_pos_as_xyz
'x, y, z'
'-x, y+1/2, -z'

loop_
_atom_site_label
_atom_site_type_symbol
_atom_site_fract_x
_atom_site_fract_y
_atom_site_fract_z
_atom_site_U_iso_or_equiv
_atom_site_adp_type
_atom_site_occupancy
_atom_site_symmetry_multiplicity
_atom_site_calc_flag
W1 W 0.16845(7) 0.07474(6) 0.74068(5) 0.01234(13) Uani 1 1 d
Te1 Te -0.03569(11) 0.27601(10) 1.00186(9) 0.01212(19) Uani 1 1 d
Te2 Te 0.05225(12) 0.01449(10) 1.35861(9) 0.01436(19) Uani 1 1 d
O1 O 0.3107(14) 0.2405(12) 0.6699(11) 0.024(2) Uani 1 1 d
O2 O 0.3387(13) -0.0877(12) 0.8292(10) 0.022(2) Uani 1 1 d
O3 O 0.0791(14) -0.0649(11) 0.5798(10) 0.018(2) Uani 1 1 d
O4 O 0.1977(12) 0.2345(11) 0.9302(9) 0.0132(19) Uani 1 1 d
O5 O 0.0734(12) -0.2437(11) 1.3125(9) 0.0143(18) Uani 1 1 d
O6 O 0.0502(12) 0.4463(11) 1.1534(9) 0.0137(19) Uani 1 1 d
O7 O 0.0199(13) 0.0566(13) 1.1307(8) 0.022(2) Uani 1 1 d
O8 O 0.3093(12) 0.0806(15) 1.3772(9) 0.0238(19) Uani 1 1 d
N1 N 0.4977(15) -0.4540(15) 0.8629(11) 0.020(2) Uani 1 1 d
N2 N 0.6160(16) -0.0198(17) 1.5959(13) 0.028(3) Uani 1 1 d

loop_
_atom_site_aniso_label
_atom_site_aniso_U_11
_atom_site_aniso_U_22
_atom_site_aniso_U_33
_atom_site_aniso_U_23
_atom_site_aniso_U_13
_atom_site_aniso_U_12
W1 0.0149(3) 0.0126(2) 0.0095(2) 0.0000(2) 0.00207(18) 0.0012(2)
Te1 0.0149(4) 0.0115(4) 0.0096(4) -0.0014(3) 0.0010(3) 0.0003(3)
Te2 0.0163(4) 0.0110(4) 0.0151(4) -0.0026(3) 0.0003(3) -0.0001(3)
O1 0.024(5) 0.020(5) 0.028(6) 0.000(4) 0.007(4) -0.004(4)
O2 0.028(6) 0.022(5) 0.011(5) -0.001(4) -0.009(4) 0.004(4)
O3 0.031(6) 0.007(4) 0.019(5) 0.001(4) 0.008(4) -0.001(4)
O4 0.012(4) 0.015(5) 0.013(5) -0.004(4) 0.005(3) -0.004(4)
O5 0.018(5) 0.004(4) 0.017(5) -0.006(4) -0.006(4) 0.005(4)
O6 0.019(5) 0.014(4) 0.006(4) -0.004(3) -0.002(3) 0.005(4)
O7 0.044(6) 0.014(5) 0.008(4) -0.002(4) 0.007(4) -0.001(5)
O8 0.021(5) 0.024(4) 0.025(5) 0.006(5) 0.001(4) -0.010(5)
N1 0.018(5) 0.016(7) 0.021(6) -0.002(5) -0.012(4) 0.010(5)
N2 0.020(7) 0.029(7) 0.033(7) -0.002(6) 0.001(5) 0.011(5)

loop_
_atom_type_symbol
_atom_type_description
_atom_type_scat_dispersion_real
_atom_type_scat_dispersion_imag
_atom_type_scat_source
N N 0.0061 0.0033 'International Tables Vol C Tables 4.2.6.8 and 6.1.1.4'
O O 0.0106 0.0060 'International Tables Vol C Tables 4.2.6.8 and 6.1.1.4'
Te Te -0.5308 1.6751 'International Tables Vol C Tables 4.2.6.8 and 6.1.1.4'
W W -0.8490 6.8722 'International Tables Vol C Tables 4.2.6.8 and 6.1.1.4'
H H 0.0000 0.0000 'International Tables Vol C Tables 4.2.6.8 and 6.1.1.4'

loop_
_geom_angle_atom_site_label_1
_geom_angle_atom_site_label_2
_geom_angle_atom_site_label_3
_geom_angle
_geom_angle_site_symmetry_1
_geom_angle_site_symmetry_3
O1 W1 O2 103.6(4) . .
O1 W1 O3 100.3(4) . .
O2 W1 O3 99.3(4) . .
O1 W1 O4 89.3(4) . .
O2 W1 O4 88.5(4) . .
O3 W1 O4 165.8(3) . .
O1 W1 O5 89.2(4) . 2_557
O2 W1 O5 163.4(4) . 2_557
O3 W1 O5 88.5(4) . 2_557
O4 W1 O5 81.1(3) . 2_557
O1 W1 O6 162.5(4) . 2_547
O2 W1 O6 88.9(4) . 2_547
O3 W1 O6 89.4(3) . 2_547
O4 W1 O6 78.8(3) . 2_547
O5 W1 O6 76.5(3) 2_557 2_547
O4 Te1 O6 100.6(4) . .
O4 Te1 O7 90.3(3) . .
O6 Te1 O7 91.1(3) . .
O4 Te1 O7 79.7(3) . 2_557
O6 Te1 O7 80.6(3) . 2_557
O7 Te1 O7 165.55(13) . 2_557
O8 Te2 O5 98.9(4) . .
O8 Te2 O3 92.3(4) . 1_556
O5 Te2 O3 88.7(3) . 1_556
O8 Te2 O7 90.3(3) . .
O5 Te2 O7 84.2(3) . .
O3 Te2 O7 172.8(3) 1_556 .
W1 O3 Te2 129.5(4) . 1_554
Te1 O4 W1 114.8(4) . .
Te2 O5 W1 123.4(4) . 2_547
Te1 O6 W1 117.2(4) . 2_557
Te1 O7 Te2 135.1(4) . .
Te1 O7 Te1 110.4(3) . 2_547
Te2 O7 Te1 114.4(4) . 2_547

loop_
_geom_bond_atom_site_label_1
_geom_bond_atom_site_label_2
_geom_bond_distance
_geom_bond_site_symmetry_2
W1 O1 1.733(9) .
W1 O2 1.759(9) .
W1 O3 1.834(9) .
W1 O4 2.097(8) .
W1 O5 2.110(8) 2_557
W1 O6 2.151(8) 2_547
Te1 O4 1.882(8) .
Te1 O6 1.890(8) .
Te1 O7 1.965(9) .
Te1 O7 2.349(9) 2_557
Te2 O8 1.832(8) .
Te2 O5 1.878(7) .
Te2 O3 2.145(9) 1_556
Te2 O7 2.152(8) .
O3 Te2 2.145(9) 1_554
O5 W1 2.110(8) 2_547
O6 W1 2.151(8) 2_557
O7 Te1 2.349(9) 2_547
